data_4069565
loop_
_publ_author_name
'Tsurusaki, Akihiro'
'Sasamori, Takahiro'
'Tokitoh, Norihiro'

_publ_section_title
;
 [4+2] Cycloaddition of 9-Anthryldiphosphene with Electron-Deficient
 Olefins: Transformation of a Diaryldiphosphene to Alkylaryldiphosphenes
;
_journal_issue 13
_journal_name_full Organometallics
_journal_page_first 3604
_journal_paper_doi 10.1021/om900284p
_journal_volume 28
_journal_year 2009
_chemical_formula_moiety 'C44 H76 P2 Si7'
_chemical_formula_sum 'C44 H76 P2 Si7'
_chemical_formula_weight 863.62
_chemical_name_common compound1b
_chemical_name_systematic
; 
 ? 
;
_space_group_IT_number 2
_symmetry_cell_setting triclinic
_symmetry_Int_Tables_number 2
_symmetry_space_group_name_Hall '-P 1'
_symmetry_space_group_name_H-M 'P -1'
_atom_sites_solution_hydrogens geom
_atom_sites_solution_primary direct
_atom_sites_solution_secondary difmap
_audit_creation_method SHELXL-97
_cell_angle_alpha 72.6570(19)
_cell_angle_beta 82.893(2)
_cell_angle_gamma 63.6039(18)
_cell_formula_units_Z 2
_cell_length_a 12.3313(5)
_cell_length_b 12.2910(4)
_cell_length_c 19.5641(9)
_cell_measurement_temperature 103(2)
_cell_measurement_theta_max 25.5
_cell_measurement_theta_min 2.15
_cell_volume 2535.18(18)
_computing_cell_refinement CrystalClear
_computing_data_collection CrystalClear
_computing_data_reduction CrystalClear
_computing_structure_refinement 'SHELXL-97 (Sheldrick, 1997)'
_computing_structure_solution 'SHELXS-97 (Sheldrick, 1990)'
_diffrn_ambient_temperature 103(2)
_diffrn_detector_area_resol_mean 7.31
_diffrn_measured_fraction_theta_full 0.973
_diffrn_measured_fraction_theta_max 0.973
_diffrn_measurement_device_type Rigaku_Mercury_CCD
_diffrn_measurement_method 'Omega scans'
_diffrn_radiation_monochromator graphite
_diffrn_radiation_source 'fine-focus sealed tube'
_diffrn_radiation_type MoK\a
_diffrn_radiation_wavelength 0.71069
_diffrn_reflns_av_R_equivalents 0.0620
_diffrn_reflns_av_sigmaI/netI 0.1410
_diffrn_reflns_limit_h_max 13
_diffrn_reflns_limit_h_min -14
_diffrn_reflns_limit_k_max 13
_diffrn_reflns_limit_k_min -14
_diffrn_reflns_limit_l_max 21
_diffrn_reflns_limit_l_min -23
_diffrn_reflns_number 17954
_diffrn_reflns_theta_full 25.50
_diffrn_reflns_theta_max 25.50
_diffrn_reflns_theta_min 2.15
_exptl_absorpt_coefficient_mu 0.280
_exptl_absorpt_correction_T_max 0.9726
_exptl_absorpt_correction_T_min 0.9208
_exptl_absorpt_correction_type multi-scan
_exptl_absorpt_process_details 'Jacobson, R. (1998) Private communication'
_exptl_crystal_colour red
_exptl_crystal_density_diffrn 1.131
_exptl_crystal_density_method 'not measured'
_exptl_crystal_description prism
_exptl_crystal_F_000 936
_exptl_crystal_size_max 0.30
_exptl_crystal_size_mid 0.10
_exptl_crystal_size_min 0.10
_refine_diff_density_max 0.314
_refine_diff_density_min -0.317
_refine_diff_density_rms 0.067
_refine_ls_extinction_method none
_refine_ls_goodness_of_fit_ref 1.010
_refine_ls_hydrogen_treatment constr
_refine_ls_matrix_type full
_refine_ls_number_parameters 499
_refine_ls_number_reflns 9182
_refine_ls_number_restraints 0
_refine_ls_restrained_S_all 1.010
_refine_ls_R_factor_all 0.1197
_refine_ls_R_factor_gt 0.0511
_refine_ls_shift/su_max 0.001
_refine_ls_shift/su_mean 0.000
_refine_ls_structure_factor_coef Fsqd
_refine_ls_weighting_details 'calc w=1/[\s^2^(Fo^2^)+(0.0100P)^2^+0.0000P] where P=(Fo^2^+2Fc^2^)/3'
_refine_ls_weighting_scheme calc
_refine_ls_wR_factor_gt 0.0773
_refine_ls_wR_factor_ref 0.0893
_reflns_number_gt 5106
_reflns_number_total 9182
_reflns_threshold_expression >2sigma(I)
_cod_data_source_file om900284p_si_002.cif
_cod_data_source_block compound1b
_cod_database_code 4069565

loop_
_symmetry_equiv_pos_as_xyz
'x, y, z'
'-x, -y, -z'

loop_
_atom_site_label
_atom_site_type_symbol
_atom_site_fract_x
_atom_site_fract_y
_atom_site_fract_z
_atom_site_U_iso_or_equiv
_atom_site_adp_type
_atom_site_occupancy
_atom_site_symmetry_multiplicity
_atom_site_calc_flag
_atom_site_refinement_flags
P1 P 0.62774(8) 0.51368(8) 0.28372(5) 0.0248(2) Uani 1 1 d .
P2 P 0.75131(8) 0.53153(8) 0.33315(5) 0.0219(2) Uani 1 1 d .
C1 C 0.5371(3) 0.4832(3) 0.36298(17) 0.0207(8) Uani 1 1 d .
C2 C 0.4417(3) 0.5825(3) 0.38539(17) 0.0213(8) Uani 1 1 d .
C3 C 0.4160(3) 0.7123(3) 0.35315(18) 0.0253(9) Uani 1 1 d .
H1 H 0.4635 0.7332 0.3140 0.030 Uiso 1 1 calc R
C4 C 0.3258(3) 0.8064(3) 0.37679(18) 0.0303(9) Uani 1 1 d .
H2 H 0.3105 0.8918 0.3538 0.036 Uiso 1 1 calc R
C5 C 0.2544(3) 0.7782(3) 0.43548(18) 0.0304(9) Uani 1 1 d .
H3 H 0.1925 0.8445 0.4524 0.036 Uiso 1 1 calc R
C6 C 0.2741(3) 0.6570(3) 0.46764(18) 0.0278(9) Uani 1 1 d .
H4 H 0.2251 0.6395 0.5069 0.033 Uiso 1 1 calc R
C7 C 0.3667(3) 0.5552(3) 0.44391(17) 0.0239(9) Uani 1 1 d .
C8 C 0.3872(3) 0.4306(3) 0.47623(17) 0.0242(9) Uani 1 1 d .
H5 H 0.3363 0.4132 0.5142 0.029 Uiso 1 1 calc R
C9 C 0.4795(3) 0.3308(3) 0.45502(17) 0.0228(8) Uani 1 1 d .
C10 C 0.5003(3) 0.2026(3) 0.48915(18) 0.0266(9) Uani 1 1 d .
H6 H 0.4501 0.1849 0.5276 0.032 Uiso 1 1 calc R
C11 C 0.5901(3) 0.1065(3) 0.46754(18) 0.0291(9) Uani 1 1 d .
H7 H 0.6015 0.0221 0.4900 0.035 Uiso 1 1 calc R
C12 C 0.6668(3) 0.1306(3) 0.41200(18) 0.0285(9) Uani 1 1 d .
H8 H 0.7308 0.0620 0.3980 0.034 Uiso 1 1 calc R
C13 C 0.6514(3) 0.2502(3) 0.37798(17) 0.0263(9) Uani 1 1 d .
H9 H 0.7048 0.2636 0.3405 0.032 Uiso 1 1 calc R
C14 C 0.5563(3) 0.3567(3) 0.39732(17) 0.0214(8) Uani 1 1 d .
C15 C 0.8590(3) 0.5555(3) 0.26400(16) 0.0170(8) Uani 1 1 d .
C16 C 0.9736(3) 0.4521(3) 0.26485(16) 0.0187(8) Uani 1 1 d .
C17 C 1.0655(3) 0.4718(3) 0.22242(16) 0.0173(8) Uani 1 1 d .
H10 H 1.1416 0.4013 0.2233 0.021 Uiso 1 1 calc R
C18 C 1.0521(3) 0.5900(3) 0.17836(16) 0.0169(8) Uani 1 1 d .
C19 C 0.9363(3) 0.6893(3) 0.17733(16) 0.0181(8) Uani 1 1 d .
H11 H 0.9226 0.7704 0.1465 0.022 Uiso 1 1 calc R
C20 C 0.8407(3) 0.6761(3) 0.21860(17) 0.0194(8) Uani 1 1 d .
C21 C 0.9979(3) 0.3218(3) 0.31467(16) 0.0180(8) Uani 1 1 d .
H12 H 0.9187 0.3374 0.3395 0.022 Uiso 1 1 calc R
C22 C 1.1572(3) 0.6153(3) 0.13548(17) 0.0186(8) Uani 1 1 d .
C23 C 0.7184(3) 0.7906(3) 0.21789(16) 0.0192(8) Uani 1 1 d .
H13 H 0.6671 0.7495 0.2467 0.023 Uiso 1 1 calc R
Si1 Si 1.01145(8) 0.20354(9) 0.26644(5) 0.0250(3) Uani 1 1 d .
Si2 Si 1.10432(8) 0.27296(9) 0.39151(5) 0.0254(3) Uani 1 1 d .
Si3 Si 1.31582(8) 0.47489(9) 0.16234(5) 0.0272(3) Uani 1 1 d .
Si4 Si 1.15946(8) 0.75605(9) 0.15884(5) 0.0265(3) Uani 1 1 d .
Si5 Si 1.13269(9) 0.64760(9) 0.03535(5) 0.0252(3) Uani 1 1 d .
Si6 Si 0.71731(8) 0.89115(9) 0.27488(5) 0.0242(2) Uani 1 1 d .
Si7 Si 0.63526(8) 0.87068(8) 0.12861(5) 0.0234(2) Uani 1 1 d .
C24 C 0.8880(3) 0.2809(3) 0.19789(17) 0.0311(9) Uani 1 1 d .
H14 H 0.8970 0.2218 0.1709 0.047 Uiso 1 1 calc R
H15 H 0.8928 0.3563 0.1651 0.047 Uiso 1 1 calc R
H16 H 0.8094 0.3051 0.2217 0.047 Uiso 1 1 calc R
C25 C 0.9942(3) 0.0688(3) 0.33343(18) 0.0328(10) Uani 1 1 d .
H17 H 0.9254 0.1011 0.3643 0.049 Uiso 1 1 calc R
H18 H 1.0682 0.0166 0.3626 0.049 Uiso 1 1 calc R
H19 H 0.9800 0.0178 0.3086 0.049 Uiso 1 1 calc R
C26 C 1.1566(3) 0.1396(3) 0.21885(18) 0.0380(10) Uani 1 1 d .
H20 H 1.2245 0.1113 0.2511 0.057 Uiso 1 1 calc R
H21 H 1.1595 0.2058 0.1767 0.057 Uiso 1 1 calc R
H22 H 1.1622 0.0681 0.2037 0.057 Uiso 1 1 calc R
C27 C 1.0667(3) 0.1644(3) 0.46973(17) 0.0354(10) Uani 1 1 d .
H23 H 1.1113 0.1497 0.5122 0.053 Uiso 1 1 calc R
H24 H 1.0895 0.0838 0.4593 0.053 Uiso 1 1 calc R
H25 H 0.9796 0.2027 0.4787 0.053 Uiso 1 1 calc R
C28 C 1.2678(3) 0.1896(3) 0.37045(18) 0.0321(9) Uani 1 1 d .
H26 H 1.2858 0.2372 0.3242 0.048 Uiso 1 1 calc R
H27 H 1.2854 0.1047 0.3682 0.048 Uiso 1 1 calc R
H28 H 1.3180 0.1831 0.4079 0.048 Uiso 1 1 calc R
C29 C 1.0791(3) 0.4167(3) 0.41743(18) 0.0380(10) Uani 1 1 d .
H29 H 0.9930 0.4620 0.4271 0.057 Uiso 1 1 calc R
H30 H 1.1041 0.4719 0.3782 0.057 Uiso 1 1 calc R
H31 H 1.1269 0.3917 0.4605 0.057 Uiso 1 1 calc R
C30 C 1.3390(3) 0.3154(3) 0.15778(19) 0.0375(11) Uani 1 1 d .
H32 H 1.4156 0.2769 0.1339 0.056 Uiso 1 1 calc R
H33 H 1.2721 0.3249 0.1307 0.056 Uiso 1 1 calc R
H34 H 1.3413 0.2613 0.2064 0.056 Uiso 1 1 calc R
C31 C 1.3544(3) 0.4507(3) 0.25632(17) 0.0347(10) Uani 1 1 d .
H35 H 1.2880 0.4441 0.2878 0.052 Uiso 1 1 calc R
H36 H 1.3669 0.5225 0.2595 0.052 Uiso 1 1 calc R
H37 H 1.4287 0.3728 0.2712 0.052 Uiso 1 1 calc R
C32 C 1.4410(3) 0.4965(3) 0.10248(19) 0.0425(11) Uani 1 1 d .
H38 H 1.4361 0.5803 0.0976 0.064 Uiso 1 1 calc R
H39 H 1.4325 0.4889 0.0552 0.064 Uiso 1 1 calc R
H40 H 1.5196 0.4316 0.1236 0.064 Uiso 1 1 calc R
C33 C 1.3073(3) 0.7689(3) 0.14607(19) 0.0372(10) Uani 1 1 d .
H41 H 1.3005 0.8382 0.1639 0.056 Uiso 1 1 calc R
H42 H 1.3270 0.7856 0.0950 0.056 Uiso 1 1 calc R
H43 H 1.3714 0.6896 0.1726 0.056 Uiso 1 1 calc R
C34 C 1.0533(3) 0.9149(3) 0.10303(18) 0.0340(10) Uani 1 1 d .
H44 H 1.0579 0.9814 0.1188 0.051 Uiso 1 1 calc R
H45 H 0.9704 0.9226 0.1086 0.051 Uiso 1 1 calc R
H46 H 1.0763 0.9238 0.0526 0.051 Uiso 1 1 calc R
C35 C 1.1215(3) 0.7485(3) 0.25483(17) 0.0338(10) Uani 1 1 d .
H47 H 1.1837 0.6722 0.2852 0.051 Uiso 1 1 calc R
H48 H 1.0426 0.7461 0.2647 0.051 Uiso 1 1 calc R
H49 H 1.1184 0.8231 0.2651 0.051 Uiso 1 1 calc R
C36 C 1.1682(3) 0.5003(3) 0.01039(19) 0.0425(11) Uani 1 1 d .
H50 H 1.1293 0.4520 0.0441 0.064 Uiso 1 1 calc R
H51 H 1.2561 0.4492 0.0121 0.064 Uiso 1 1 calc R
H52 H 1.1380 0.5223 -0.0382 0.064 Uiso 1 1 calc R
C37 C 1.2275(3) 0.7248(3) -0.02136(18) 0.0372(10) Uani 1 1 d .
H53 H 1.2009 0.7551 -0.0715 0.056 Uiso 1 1 calc R
H54 H 1.3127 0.6633 -0.0173 0.056 Uiso 1 1 calc R
H55 H 1.2183 0.7962 -0.0048 0.056 Uiso 1 1 calc R
C38 C 0.9727(3) 0.7531(3) 0.00480(17) 0.0312(9) Uani 1 1 d .
H56 H 0.9478 0.8349 0.0142 0.047 Uiso 1 1 calc R
H57 H 0.9199 0.7142 0.0309 0.047 Uiso 1 1 calc R
H58 H 0.9664 0.7655 -0.0467 0.047 Uiso 1 1 calc R
C39 C 0.8124(3) 0.7868(3) 0.35687(18) 0.0337(9) Uani 1 1 d .
H59 H 0.8123 0.8386 0.3865 0.051 Uiso 1 1 calc R
H60 H 0.8955 0.7394 0.3428 0.051 Uiso 1 1 calc R
H61 H 0.7792 0.7277 0.3843 0.051 Uiso 1 1 calc R
C40 C 0.7710(3) 1.0131(3) 0.22735(18) 0.0389(10) Uani 1 1 d .
H62 H 0.7196 1.0692 0.1852 0.058 Uiso 1 1 calc R
H63 H 0.8549 0.9720 0.2122 0.058 Uiso 1 1 calc R
H64 H 0.7670 1.0624 0.2596 0.058 Uiso 1 1 calc R
C41 C 0.5590(3) 0.9740(3) 0.30521(18) 0.0336(10) Uani 1 1 d .
H65 H 0.5268 0.9120 0.3282 0.050 Uiso 1 1 calc R
H66 H 0.5080 1.0354 0.2638 0.050 Uiso 1 1 calc R
H67 H 0.5592 1.0179 0.3395 0.050 Uiso 1 1 calc R
C42 C 0.6838(3) 0.9879(3) 0.06470(17) 0.0320(9) Uani 1 1 d .
H68 H 0.6524 1.0080 0.0167 0.048 Uiso 1 1 calc R
H69 H 0.7724 0.9520 0.0636 0.048 Uiso 1 1 calc R
H70 H 0.6520 1.0651 0.0804 0.048 Uiso 1 1 calc R
C43 C 0.4706(3) 0.9611(3) 0.14493(18) 0.0321(9) Uani 1 1 d .
H71 H 0.4574 1.0401 0.1543 0.048 Uiso 1 1 calc R
H72 H 0.4447 0.9103 0.1864 0.048 Uiso 1 1 calc R
H73 H 0.4234 0.9803 0.1026 0.048 Uiso 1 1 calc R
C44 C 0.6521(3) 0.7455(3) 0.08692(18) 0.0297(9) Uani 1 1 d .
H74 H 0.6096 0.7852 0.0406 0.045 Uiso 1 1 calc R
H75 H 0.6173 0.6909 0.1185 0.045 Uiso 1 1 calc R
H76 H 0.7381 0.6950 0.0798 0.045 Uiso 1 1 calc R

loop_
_atom_site_aniso_label
_atom_site_aniso_U_11
_atom_site_aniso_U_22
_atom_site_aniso_U_33
_atom_site_aniso_U_23
_atom_site_aniso_U_13
_atom_site_aniso_U_12
P1 0.0226(5) 0.0249(5) 0.0259(6) -0.0044(4) 0.0007(4) -0.0111(4)
P2 0.0190(5) 0.0188(5) 0.0246(6) -0.0040(4) 0.0018(4) -0.0068(4)
C1 0.0164(18) 0.0229(19) 0.023(2) -0.0038(16) -0.0017(16) -0.0102(16)
C2 0.0196(19) 0.0215(19) 0.023(2) -0.0028(16) -0.0035(16) -0.0097(16)
C3 0.0184(19) 0.031(2) 0.024(2) -0.0026(17) -0.0005(16) -0.0117(17)
C4 0.030(2) 0.019(2) 0.035(2) -0.0058(18) -0.0018(19) -0.0055(17)
C5 0.026(2) 0.023(2) 0.033(2) -0.0106(18) 0.0001(18) -0.0013(17)
C6 0.0210(19) 0.032(2) 0.025(2) -0.0067(18) 0.0032(17) -0.0076(17)
C7 0.0204(19) 0.028(2) 0.022(2) -0.0039(17) -0.0001(16) -0.0108(17)
C8 0.021(2) 0.030(2) 0.019(2) -0.0028(17) 0.0014(16) -0.0124(17)
C9 0.026(2) 0.0208(19) 0.021(2) -0.0016(16) -0.0036(17) -0.0109(17)
C10 0.033(2) 0.028(2) 0.023(2) -0.0022(17) 0.0003(17) -0.0192(18)
C11 0.038(2) 0.0169(19) 0.029(2) 0.0034(17) -0.0078(19) -0.0128(18)
C12 0.030(2) 0.021(2) 0.031(2) -0.0089(17) -0.0015(18) -0.0065(17)
C13 0.027(2) 0.025(2) 0.025(2) -0.0038(17) -0.0012(17) -0.0117(17)
C14 0.0210(19) 0.0209(19) 0.022(2) -0.0048(16) -0.0019(16) -0.0085(16)
C15 0.0147(17) 0.0166(17) 0.021(2) -0.0068(15) -0.0013(15) -0.0065(15)
C16 0.0235(19) 0.0196(18) 0.015(2) -0.0069(15) 0.0000(16) -0.0096(16)
C17 0.0115(17) 0.0189(18) 0.018(2) -0.0092(15) -0.0009(15) -0.0010(14)
C18 0.0190(18) 0.0179(18) 0.0149(19) -0.0055(15) -0.0025(15) -0.0077(15)
C19 0.0221(19) 0.0132(17) 0.018(2) -0.0024(15) -0.0005(16) -0.0081(15)
C20 0.0194(19) 0.0166(18) 0.020(2) -0.0064(15) 0.0002(16) -0.0053(15)
C21 0.0126(17) 0.0146(17) 0.022(2) -0.0053(15) 0.0050(15) -0.0024(14)
C22 0.0164(18) 0.0194(18) 0.024(2) -0.0080(15) 0.0020(15) -0.0098(15)
C23 0.0199(18) 0.0134(17) 0.023(2) -0.0016(15) 0.0008(16) -0.0080(15)
Si1 0.0252(6) 0.0188(5) 0.0300(6) -0.0077(5) 0.0001(5) -0.0079(5)
Si2 0.0243(6) 0.0216(5) 0.0247(6) -0.0049(5) -0.0022(5) -0.0052(5)
Si3 0.0185(5) 0.0252(6) 0.0332(7) -0.0059(5) 0.0016(5) -0.0072(5)
Si4 0.0243(6) 0.0236(6) 0.0348(7) -0.0087(5) 0.0006(5) -0.0127(5)
Si5 0.0263(6) 0.0251(6) 0.0241(6) -0.0062(5) 0.0028(5) -0.0119(5)
Si6 0.0226(5) 0.0198(5) 0.0283(6) -0.0083(5) 0.0000(5) -0.0063(4)
Si7 0.0207(5) 0.0174(5) 0.0291(6) -0.0046(5) -0.0026(5) -0.0059(4)
C24 0.038(2) 0.029(2) 0.027(2) -0.0088(18) -0.0035(18) -0.0128(18)
C25 0.029(2) 0.020(2) 0.046(3) -0.0062(18) -0.0078(19) -0.0078(17)
C26 0.038(2) 0.034(2) 0.049(3) -0.025(2) 0.008(2) -0.0152(19)
C27 0.034(2) 0.036(2) 0.027(2) -0.0007(18) -0.0048(18) -0.0107(19)
C28 0.026(2) 0.028(2) 0.034(2) 0.0000(18) -0.0085(17) -0.0070(17)
C29 0.043(2) 0.033(2) 0.035(2) -0.0100(19) -0.0098(19) -0.0106(19)
C30 0.029(2) 0.021(2) 0.047(3) -0.0069(19) 0.0089(19) -0.0010(17)
C31 0.027(2) 0.034(2) 0.037(2) 0.0011(18) -0.0071(18) -0.0119(18)
C32 0.024(2) 0.038(2) 0.056(3) -0.010(2) 0.009(2) -0.0088(19)
C33 0.036(2) 0.034(2) 0.049(3) -0.014(2) 0.000(2) -0.0200(19)
C34 0.035(2) 0.022(2) 0.048(3) -0.0105(19) 0.006(2) -0.0157(18)
C35 0.028(2) 0.035(2) 0.043(3) -0.0157(19) -0.0032(18) -0.0138(18)
C36 0.058(3) 0.032(2) 0.033(2) -0.0100(19) -0.007(2) -0.013(2)
C37 0.035(2) 0.041(2) 0.030(2) -0.0010(19) 0.0005(18) -0.017(2)
C38 0.031(2) 0.033(2) 0.024(2) -0.0028(17) -0.0025(17) -0.0115(18)
C39 0.037(2) 0.031(2) 0.037(2) -0.0140(18) -0.0059(19) -0.0125(18)
C40 0.054(3) 0.033(2) 0.040(3) -0.017(2) 0.009(2) -0.027(2)
C41 0.028(2) 0.032(2) 0.040(2) -0.0180(19) -0.0010(18) -0.0061(18)
C42 0.033(2) 0.024(2) 0.033(2) 0.0004(17) -0.0084(18) -0.0099(18)
C43 0.026(2) 0.028(2) 0.041(2) -0.0100(18) -0.0091(18) -0.0074(17)
C44 0.028(2) 0.029(2) 0.034(2) -0.0112(18) -0.0043(18) -0.0116(17)

loop_
_atom_type_symbol
_atom_type_description
_atom_type_scat_dispersion_real
_atom_type_scat_dispersion_imag
_atom_type_scat_source
C C 0.0033 0.0016 'International Tables Vol C Tables 4.2.6.8 and 6.1.1.4'
H H 0.0000 0.0000 'International Tables Vol C Tables 4.2.6.8 and 6.1.1.4'
Si Si 0.0817 0.0704 'International Tables Vol C Tables 4.2.6.8 and 6.1.1.4'
P P 0.1023 0.0942 'International Tables Vol C Tables 4.2.6.8 and 6.1.1.4'

loop_
_geom_angle_atom_site_label_1
_geom_angle_atom_site_label_2
_geom_angle_atom_site_label_3
_geom_angle
C1 P1 P2 97.66(11)
C15 P2 P1 105.81(11)
C2 C1 C14 119.5(3)
C2 C1 P1 121.5(2)
C14 C1 P1 118.6(2)
C1 C2 C3 122.9(3)
C1 C2 C7 119.9(3)
C3 C2 C7 117.2(3)
C4 C3 C2 122.0(3)
C4 C3 H1 119.0
C2 C3 H1 119.0
C3 C4 C5 120.3(3)
C3 C4 H2 119.8
C5 C4 H2 119.8
C6 C5 C4 120.2(3)
C6 C5 H3 119.9
C4 C5 H3 119.9
C5 C6 C7 121.4(3)
C5 C6 H4 119.3
C7 C6 H4 119.3
C8 C7 C6 121.9(3)
C8 C7 C2 119.2(3)
C6 C7 C2 118.9(3)
C9 C8 C7 122.3(3)
C9 C8 H5 118.9
C7 C8 H5 118.9
C8 C9 C10 121.8(3)
C8 C9 C14 119.1(3)
C10 C9 C14 119.2(3)
C11 C10 C9 121.0(3)
C11 C10 H6 119.5
C9 C10 H6 119.5
C10 C11 C12 120.2(3)
C10 C11 H7 119.9
C12 C11 H7 119.9
C13 C12 C11 121.2(3)
C13 C12 H8 119.4
C11 C12 H8 119.4
C12 C13 C14 121.4(3)
C12 C13 H9 119.3
C14 C13 H9 119.3
C1 C14 C13 123.1(3)
C1 C14 C9 119.9(3)
C13 C14 C9 116.9(3)
C20 C15 C16 118.9(3)
C20 C15 P2 122.7(2)
C16 C15 P2 117.5(2)
C17 C16 C15 119.4(3)
C17 C16 C21 120.1(3)
C15 C16 C21 120.4(3)
C16 C17 C18 123.4(3)
C16 C17 H10 118.3
C18 C17 H10 118.3
C17 C18 C19 115.5(3)
C17 C18 C22 123.8(3)
C19 C18 C22 120.6(3)
C20 C19 C18 123.9(3)
C20 C19 H11 118.0
C18 C19 H11 118.0
C19 C20 C15 118.8(3)
C19 C20 C23 121.0(3)
C15 C20 C23 120.1(3)
C16 C21 Si2 113.0(2)
C16 C21 Si1 113.7(2)
Si2 C21 Si1 120.52(15)
C16 C21 H12 102.1
Si2 C21 H12 102.1
Si1 C21 H12 102.1
C18 C22 Si5 109.6(2)
C18 C22 Si4 106.9(2)
Si5 C22 Si4 112.70(15)
C18 C22 Si3 113.3(2)
Si5 C22 Si3 108.00(15)
Si4 C22 Si3 106.36(16)
C20 C23 Si6 113.6(2)
C20 C23 Si7 115.3(2)
Si6 C23 Si7 119.10(15)
C20 C23 H13 101.7
Si6 C23 H13 101.7
Si7 C23 H13 101.7
C25 Si1 C26 108.12(15)
C25 Si1 C24 109.49(15)
C26 Si1 C24 106.85(16)
C25 Si1 C21 108.16(15)
C26 Si1 C21 115.18(15)
C24 Si1 C21 108.94(14)
C29 Si2 C28 109.28(16)
C29 Si2 C27 108.39(16)
C28 Si2 C27 108.01(14)
C29 Si2 C21 108.68(15)
C28 Si2 C21 113.77(15)
C27 Si2 C21 108.58(15)
C31 Si3 C30 105.00(16)
C31 Si3 C32 108.51(16)
C30 Si3 C32 100.88(15)
C31 Si3 C22 110.51(15)
C30 Si3 C22 117.79(15)
C32 Si3 C22 113.31(14)
C35 Si4 C34 108.14(15)
C35 Si4 C33 105.09(16)
C34 Si4 C33 101.72(15)
C35 Si4 C22 110.50(14)
C34 Si4 C22 114.20(15)
C33 Si4 C22 116.36(14)
C36 Si5 C38 104.27(17)
C36 Si5 C37 108.11(16)
C38 Si5 C37 106.30(15)
C36 Si5 C22 112.02(15)
C38 Si5 C22 113.62(14)
C37 Si5 C22 112.01(15)
C40 Si6 C39 109.60(16)
C40 Si6 C41 107.82(15)
C39 Si6 C41 107.30(15)
C40 Si6 C23 113.67(15)
C39 Si6 C23 109.22(14)
C41 Si6 C23 109.02(15)
C44 Si7 C43 108.37(15)
C44 Si7 C42 110.37(15)
C43 Si7 C42 105.86(14)
C44 Si7 C23 108.27(14)
C43 Si7 C23 108.67(14)
C42 Si7 C23 115.10(15)
Si1 C24 H14 109.5
Si1 C24 H15 109.5
H14 C24 H15 109.5
Si1 C24 H16 109.5
H14 C24 H16 109.5
H15 C24 H16 109.5
Si1 C25 H17 109.5
Si1 C25 H18 109.5
H17 C25 H18 109.5
Si1 C25 H19 109.5
H17 C25 H19 109.5
H18 C25 H19 109.5
Si1 C26 H20 109.5
Si1 C26 H21 109.5
H20 C26 H21 109.5
Si1 C26 H22 109.5
H20 C26 H22 109.5
H21 C26 H22 109.5
Si2 C27 H23 109.5
Si2 C27 H24 109.5
H23 C27 H24 109.5
Si2 C27 H25 109.5
H23 C27 H25 109.5
H24 C27 H25 109.5
Si2 C28 H26 109.5
Si2 C28 H27 109.5
H26 C28 H27 109.5
Si2 C28 H28 109.5
H26 C28 H28 109.5
H27 C28 H28 109.5
Si2 C29 H29 109.5
Si2 C29 H30 109.5
H29 C29 H30 109.5
Si2 C29 H31 109.5
H29 C29 H31 109.5
H30 C29 H31 109.5
Si3 C30 H32 109.5
Si3 C30 H33 109.5
H32 C30 H33 109.5
Si3 C30 H34 109.5
H32 C30 H34 109.5
H33 C30 H34 109.5
Si3 C31 H35 109.5
Si3 C31 H36 109.5
H35 C31 H36 109.5
Si3 C31 H37 109.5
H35 C31 H37 109.5
H36 C31 H37 109.5
Si3 C32 H38 109.5
Si3 C32 H39 109.5
H38 C32 H39 109.5
Si3 C32 H40 109.5
H38 C32 H40 109.5
H39 C32 H40 109.5
Si4 C33 H41 109.5
Si4 C33 H42 109.5
H41 C33 H42 109.5
Si4 C33 H43 109.5
H41 C33 H43 109.5
H42 C33 H43 109.5
Si4 C34 H44 109.5
Si4 C34 H45 109.5
H44 C34 H45 109.5
Si4 C34 H46 109.5
H44 C34 H46 109.5
H45 C34 H46 109.5
Si4 C35 H47 109.5
Si4 C35 H48 109.5
H47 C35 H48 109.5
Si4 C35 H49 109.5
H47 C35 H49 109.5
H48 C35 H49 109.5
Si5 C36 H50 109.5
Si5 C36 H51 109.5
H50 C36 H51 109.5
Si5 C36 H52 109.5
H50 C36 H52 109.5
H51 C36 H52 109.5
Si5 C37 H53 109.5
Si5 C37 H54 109.5
H53 C37 H54 109.5
Si5 C37 H55 109.5
H53 C37 H55 109.5
H54 C37 H55 109.5
Si5 C38 H56 109.5
Si5 C38 H57 109.5
H56 C38 H57 109.5
Si5 C38 H58 109.5
H56 C38 H58 109.5
H57 C38 H58 109.5
Si6 C39 H59 109.5
Si6 C39 H60 109.5
H59 C39 H60 109.5
Si6 C39 H61 109.5
H59 C39 H61 109.5
H60 C39 H61 109.5
Si6 C40 H62 109.5
Si6 C40 H63 109.5
H62 C40 H63 109.5
Si6 C40 H64 109.5
H62 C40 H64 109.5
H63 C40 H64 109.5
Si6 C41 H65 109.5
Si6 C41 H66 109.5
H65 C41 H66 109.5
Si6 C41 H67 109.5
H65 C41 H67 109.5
H66 C41 H67 109.5
Si7 C42 H68 109.5
Si7 C42 H69 109.5
H68 C42 H69 109.5
Si7 C42 H70 109.5
H68 C42 H70 109.5
H69 C42 H70 109.5
Si7 C43 H71 109.5
Si7 C43 H72 109.5
H71 C43 H72 109.5
Si7 C43 H73 109.5
H71 C43 H73 109.5
H72 C43 H73 109.5
Si7 C44 H74 109.5
Si7 C44 H75 109.5
H74 C44 H75 109.5
Si7 C44 H76 109.5
H74 C44 H76 109.5
H75 C44 H76 109.5

loop_
_geom_bond_atom_site_label_1
_geom_bond_atom_site_label_2
_geom_bond_distance
P1 C1 1.842(3)
P1 P2 2.0232(13)
P2 C15 1.829(3)
C1 C2 1.407(4)
C1 C14 1.419(4)
C2 C3 1.429(4)
C2 C7 1.437(4)
C3 C4 1.355(4)
C3 H1 0.9500
C4 C5 1.413(4)
C4 H2 0.9500
C5 C6 1.353(4)
C5 H3 0.9500
C6 C7 1.425(4)
C6 H4 0.9500
C7 C8 1.388(4)
C8 C9 1.385(4)
C8 H5 0.9500
C9 C10 1.432(4)
C9 C14 1.436(4)
C10 C11 1.349(4)
C10 H6 0.9500
C11 C12 1.402(4)
C11 H7 0.9500
C12 C13 1.356(4)
C12 H8 0.9500
C13 C14 1.432(4)
C13 H9 0.9500
C15 C20 1.416(4)
C15 C16 1.418(4)
C16 C17 1.387(4)
C16 C21 1.523(4)
C17 C18 1.399(4)
C17 H10 0.9500
C18 C19 1.404(4)
C18 C22 1.554(4)
C19 C20 1.387(4)
C19 H11 0.9500
C20 C23 1.537(4)
C21 Si2 1.895(3)
C21 Si1 1.896(3)
C21 H12 1.0000
C22 Si5 1.914(3)
C22 Si4 1.929(3)
C22 Si3 1.948(3)
C23 Si6 1.890(3)
C23 Si7 1.895(3)
C23 H13 1.0000
Si1 C25 1.859(3)
Si1 C26 1.860(3)
Si1 C24 1.865(3)
Si2 C29 1.866(3)
Si2 C28 1.869(3)
Si2 C27 1.869(3)
Si3 C31 1.860(3)
Si3 C30 1.879(3)
Si3 C32 1.886(3)
Si4 C35 1.863(3)
Si4 C34 1.879(3)
Si4 C33 1.879(3)
Si5 C36 1.865(3)
Si5 C38 1.867(3)
Si5 C37 1.881(3)
Si6 C40 1.857(3)
Si6 C39 1.870(3)
Si6 C41 1.873(3)
Si7 C44 1.870(3)
Si7 C43 1.872(3)
Si7 C42 1.872(3)
C24 H14 0.9800
C24 H15 0.9800
C24 H16 0.9800
C25 H17 0.9800
C25 H18 0.9800
C25 H19 0.9800
C26 H20 0.9800
C26 H21 0.9800
C26 H22 0.9800
C27 H23 0.9800
C27 H24 0.9800
C27 H25 0.9800
C28 H26 0.9800
C28 H27 0.9800
C28 H28 0.9800
C29 H29 0.9800
C29 H30 0.9800
C29 H31 0.9800
C30 H32 0.9800
C30 H33 0.9800
C30 H34 0.9800
C31 H35 0.9800
C31 H36 0.9800
C31 H37 0.9800
C32 H38 0.9800
C32 H39 0.9800
C32 H40 0.9800
C33 H41 0.9800
C33 H42 0.9800
C33 H43 0.9800
C34 H44 0.9800
C34 H45 0.9800
C34 H46 0.9800
C35 H47 0.9800
C35 H48 0.9800
C35 H49 0.9800
C36 H50 0.9800
C36 H51 0.9800
C36 H52 0.9800
C37 H53 0.9800
C37 H54 0.9800
C37 H55 0.9800
C38 H56 0.9800
C38 H57 0.9800
C38 H58 0.9800
C39 H59 0.9800
C39 H60 0.9800
C39 H61 0.9800
C40 H62 0.9800
C40 H63 0.9800
C40 H64 0.9800
C41 H65 0.9800
C41 H66 0.9800
C41 H67 0.9800
C42 H68 0.9800
C42 H69 0.9800
C42 H70 0.9800
C43 H71 0.9800
C43 H72 0.9800
C43 H73 0.9800
C44 H74 0.9800
C44 H75 0.9800
C44 H76 0.9800

loop_
_geom_torsion_atom_site_label_1
_geom_torsion_atom_site_label_2
_geom_torsion_atom_site_label_3
_geom_torsion_atom_site_label_4
_geom_torsion
C1 P1 P2 C15 177.29(15)
P2 P1 C1 C2 86.8(3)
P2 P1 C1 C14 -99.8(3)
C14 C1 C2 C3 -179.5(3)
P1 C1 C2 C3 -6.2(5)
C14 C1 C2 C7 1.6(5)
P1 C1 C2 C7 174.9(2)
C1 C2 C3 C4 -178.2(3)
C7 C2 C3 C4 0.8(5)
C2 C3 C4 C5 0.7(5)
C3 C4 C5 C6 -1.3(5)
C4 C5 C6 C7 0.4(5)
C5 C6 C7 C8 -179.7(3)
C5 C6 C7 C2 1.1(5)
C1 C2 C7 C8 -1.9(5)
C3 C2 C7 C8 179.1(3)
C1 C2 C7 C6 177.3(3)
C3 C2 C7 C6 -1.7(5)
C6 C7 C8 C9 -177.9(3)
C2 C7 C8 C9 1.3(5)
C7 C8 C9 C10 179.5(3)
C7 C8 C9 C14 -0.4(5)
C8 C9 C10 C11 179.6(3)
C14 C9 C10 C11 -0.5(5)
C9 C10 C11 C12 1.5(5)
C10 C11 C12 C13 -1.3(5)
C11 C12 C13 C14 0.0(5)
C2 C1 C14 C13 -179.8(3)
P1 C1 C14 C13 6.7(5)
C2 C1 C14 C9 -0.7(5)
P1 C1 C14 C9 -174.2(2)
C12 C13 C14 C1 -179.9(3)
C12 C13 C14 C9 0.9(5)
C8 C9 C14 C1 0.0(5)
C10 C9 C14 C1 -179.9(3)
C8 C9 C14 C13 179.2(3)
C10 C9 C14 C13 -0.7(5)
P1 P2 C15 C20 86.5(3)
P1 P2 C15 C16 -104.6(2)
C20 C15 C16 C17 1.2(5)
P2 C15 C16 C17 -168.2(2)
C20 C15 C16 C21 178.1(3)
P2 C15 C16 C21 8.7(4)
C15 C16 C17 C18 0.6(5)
C21 C16 C17 C18 -176.4(3)
C16 C17 C18 C19 -2.3(5)
C16 C17 C18 C22 174.7(3)
C17 C18 C19 C20 2.5(5)
C22 C18 C19 C20 -174.6(3)
C18 C19 C20 C15 -0.9(5)
C18 C19 C20 C23 176.5(3)
C16 C15 C20 C19 -1.0(5)
P2 C15 C20 C19 167.8(2)
C16 C15 C20 C23 -178.5(3)
P2 C15 C20 C23 -9.7(4)
C17 C16 C21 Si2 68.1(3)
C15 C16 C21 Si2 -108.8(3)
C17 C16 C21 Si1 -73.9(3)
C15 C16 C21 Si1 109.2(3)
C17 C18 C22 Si5 109.9(3)
C19 C18 C22 Si5 -73.2(3)
C17 C18 C22 Si4 -127.6(3)
C19 C18 C22 Si4 49.3(3)
C17 C18 C22 Si3 -10.8(4)
C19 C18 C22 Si3 166.1(2)
C19 C20 C23 Si6 -79.0(3)
C15 C20 C23 Si6 98.4(3)
C19 C20 C23 Si7 63.5(4)
C15 C20 C23 Si7 -119.1(3)
C16 C21 Si1 C25 -163.2(2)
Si2 C21 Si1 C25 57.9(2)
C16 C21 Si1 C26 75.7(3)
Si2 C21 Si1 C26 -63.1(2)
C16 C21 Si1 C24 -44.3(2)
Si2 C21 Si1 C24 176.87(16)
C16 C21 Si2 C29 33.2(2)
Si1 C21 Si2 C29 172.29(17)
C16 C21 Si2 C28 -88.8(2)
Si1 C21 Si2 C28 50.3(2)
C16 C21 Si2 C27 150.9(2)
Si1 C21 Si2 C27 -70.0(2)
C18 C22 Si3 C31 -65.4(3)
Si5 C22 Si3 C31 172.94(15)
Si4 C22 Si3 C31 51.72(18)
C18 C22 Si3 C30 55.2(3)
Si5 C22 Si3 C30 -66.42(19)
Si4 C22 Si3 C30 172.36(14)
C18 C22 Si3 C32 172.5(2)
Si5 C22 Si3 C32 50.9(2)
Si4 C22 Si3 C32 -70.3(2)
C18 C22 Si4 C35 36.8(2)
Si5 C22 Si4 C35 157.33(15)
Si3 C22 Si4 C35 -84.51(17)
C18 C22 Si4 C34 -85.4(2)
Si5 C22 Si4 C34 35.2(2)
Si3 C22 Si4 C34 153.32(14)
C18 C22 Si4 C33 156.5(2)
Si5 C22 Si4 C33 -82.95(19)
Si3 C22 Si4 C33 35.2(2)
C18 C22 Si5 C36 -75.1(2)
Si4 C22 Si5 C36 165.91(16)
Si3 C22 Si5 C36 48.71(19)
C18 C22 Si5 C38 42.7(2)
Si4 C22 Si5 C38 -76.24(19)
Si3 C22 Si5 C38 166.56(15)
C18 C22 Si5 C37 163.2(2)
Si4 C22 Si5 C37 44.2(2)
Si3 C22 Si5 C37 -72.97(18)
C20 C23 Si6 C40 86.4(2)
Si7 C23 Si6 C40 -54.5(2)
C20 C23 Si6 C39 -36.3(2)
Si7 C23 Si6 C39 -177.25(17)
C20 C23 Si6 C41 -153.3(2)
Si7 C23 Si6 C41 65.8(2)
C20 C23 Si7 C44 40.5(3)
Si6 C23 Si7 C44 -179.14(16)
C20 C23 Si7 C43 158.1(2)
Si6 C23 Si7 C43 -61.6(2)
C20 C23 Si7 C42 -83.5(3)
Si6 C23 Si7 C42 56.8(2)
